data_4507692
loop_
_publ_author_name
'Villa, Eric M.'
'Alekseev, Evgeny V.'
'Depmeier, Wulf'
'Albrecht-Schmitt, Thomas E.'

_publ_section_title
;
 Syntheses, Structures, and Comparisons of Thallium Uranium Phosphites,
 Mixed Phosphate-Phosphites, and Phosphate
;
_journal_issue 4
_journal_name_full 'Crystal Growth &amp; Design'
_journal_page_first 1721
_journal_paper_doi 10.1021/cg400046a
_journal_volume 13
_journal_year 2013
_chemical_formula_moiety Tl2[(UO2)2(HPO3)3]*H2O
_chemical_formula_sum 'H3 O14 P3 Tl2 U2'
_chemical_formula_weight 1204.73
_chemical_melting_point ?
_chemical_name_common 'Thallium Uranyl Phosphite'
_chemical_name_systematic
; 
 ? 
;
_space_group_IT_number 14
_symmetry_cell_setting monoclinic
_symmetry_space_group_name_Hall '-P 2yn'
_symmetry_space_group_name_H-M 'P 1 21/n 1'
_atom_sites_solution_hydrogens geom
_atom_sites_solution_primary direct
_atom_sites_solution_secondary difmap
_audit_creation_method SHELXL-97
_cell_angle_alpha 90.00
_cell_angle_beta 108.9070(10)
_cell_angle_gamma 90.00
_cell_formula_units_Z 4
_cell_length_a 11.1774(2)
_cell_length_b 11.4215(2)
_cell_length_c 12.1390(2)
_cell_measurement_reflns_used 4475
_cell_measurement_temperature 100(2)
_cell_measurement_theta_max 30.65
_cell_measurement_theta_min 2.15
_cell_volume 1466.08(4)
_computing_cell_refinement 'smart saint'
_computing_data_collection smart
_computing_data_reduction SAINT
_computing_molecular_graphics 'SHELXP-97 (Sheldrick, 1997)'
_computing_publication_material 'SHELXCIF-97 (Sheldrick, 2000)'
_computing_structure_refinement 'SHELXL-97 (Sheldrick, 2008)'
_computing_structure_solution 'SHELXS-97 (Sheldrick, 2008)'
_diffrn_ambient_temperature 100(2)
_diffrn_detector_area_resol_mean 0
_diffrn_measured_fraction_theta_full 0.988
_diffrn_measured_fraction_theta_max 0.988
_diffrn_measurement_device_type 'BRUKER apex II'
_diffrn_measurement_method '0.5 wide w/ exposures'
_diffrn_radiation_monochromator 'Quazar optics'
_diffrn_radiation_source 'Imus microfocused'
_diffrn_radiation_type MoK\a
_diffrn_radiation_wavelength 0.71073
_diffrn_reflns_av_R_equivalents 0.0546
_diffrn_reflns_av_sigmaI/netI 0.0485
_diffrn_reflns_limit_h_max 15
_diffrn_reflns_limit_h_min -15
_diffrn_reflns_limit_k_max 16
_diffrn_reflns_limit_k_min -16
_diffrn_reflns_limit_l_max 17
_diffrn_reflns_limit_l_min -16
_diffrn_reflns_number 22369
_diffrn_reflns_theta_full 30.65
_diffrn_reflns_theta_max 30.65
_diffrn_reflns_theta_min 2.15
_exptl_absorpt_coefficient_mu 44.332
_exptl_absorpt_correction_T_max 0.412
_exptl_absorpt_correction_T_min 0.306
_exptl_absorpt_correction_type numerical
_exptl_absorpt_process_details SHELTXPREP
_exptl_crystal_colour Light-Yellow
_exptl_crystal_density_diffrn 5.458
_exptl_crystal_density_meas ?
_exptl_crystal_density_method 'not measured'
_exptl_crystal_description Column
_exptl_crystal_F_000 2024
_exptl_crystal_size_max 0.050
_exptl_crystal_size_mid 0.023
_exptl_crystal_size_min 0.020
_refine_diff_density_max 3.297
_refine_diff_density_min -3.388
_refine_diff_density_rms 0.322
_refine_ls_extinction_method none
_refine_ls_goodness_of_fit_ref 1.005
_refine_ls_hydrogen_treatment mixed
_refine_ls_matrix_type full
_refine_ls_number_parameters 244
_refine_ls_number_reflns 4475
_refine_ls_number_restraints 0
_refine_ls_restrained_S_all 1.005
_refine_ls_R_factor_all 0.0684
_refine_ls_R_factor_gt 0.0358
_refine_ls_shift/su_max 0.001
_refine_ls_shift/su_mean 0.000
_refine_ls_structure_factor_coef Fsqd
_refine_ls_weighting_details 'calc w=1/[\s^2^(Fo^2^)+(0.0329P)^2^+5.9906P] where P=(Fo^2^+2Fc^2^)/3'
_refine_ls_weighting_scheme calc
_refine_ls_wR_factor_gt 0.0763
_refine_ls_wR_factor_ref 0.0883
_reflns_number_gt 2960
_reflns_number_total 4475
_reflns_threshold_expression >2sigma(I)
_cod_data_source_file cg400046a_si_002.cif
_cod_data_source_block Tl_U(VI)_PO3
_cod_depositor_comments
;
The following automatic conversions were performed:

'_chemical_melting_point' value 'N/A' was changed to '?' - the value
is undefined or not given.

'_symmetry_cell_setting' value
'Monoclinic' changed to 'monoclinic' according to
/home/saulius/struct/CIF-dictionaries/cif_core.dic dictionary named
'cif_core.dic' version 2.4.2 from 2011-04-26.

Automatic conversion script
Id: cif_fix_values 1891 2012-01-12 08:04:46Z andrius 

The following automatic conversions were performed:

'_exptl_crystal_density_meas' value 'N/A' was changed to '?' - the
value is perceived as not measured.

Automatic conversion script
Id: cif_fix_values 3008 2015-01-20 13:52:24Z robertas 
;
_cod_original_sg_symbol_H-M P21/n
_cod_database_code 4507692

loop_
_symmetry_equiv_pos_as_xyz
'x, y, z'
'-x+1/2, y+1/2, -z+1/2'
'-x, -y, -z'
'x-1/2, -y-1/2, z-1/2'

loop_
_atom_site_label
_atom_site_type_symbol
_atom_site_fract_x
_atom_site_fract_y
_atom_site_fract_z
_atom_site_U_iso_or_equiv
_atom_site_adp_type
_atom_site_occupancy
_atom_site_symmetry_multiplicity
_atom_site_calc_flag
_atom_site_refinement_flags
U1 U 0.24429(3) 0.37938(3) 0.23760(3) 0.02053(9) Uani 1 1 d .
U2 U 0.70305(3) 0.63032(3) 0.29194(3) 0.02538(10) Uani 1 1 d .
Tl1A Tl 0.1275(3) 0.6197(2) 0.4661(4) 0.0434(8) Uani 0.80 1 d P
Tl1B Tl 0.1328(9) 0.6159(8) 0.4498(13) 0.0247(10) Uani 0.20 1 d P
Tl2A Tl 0.3594(6) 0.6380(7) 0.0417(7) 0.0399(8) Uani 0.50 1 d P
Tl2B Tl 0.3624(5) 0.6230(7) 0.0423(7) 0.0472(12) Uani 0.50 1 d P
P1 P 0.07224(19) 0.12716(17) 0.1175(2) 0.0189(4) Uani 1 1 d .
H1 H -0.021(9) 0.116(7) 0.032(9) 0.023 Uiso 1 1 d .
P2 P 0.9245(2) 0.4327(2) 0.2278(3) 0.0389(8) Uani 1 1 d .
H2 H 0.877(10) 0.440(10) 0.102(10) 0.047 Uiso 1 1 d .
P3 P 0.5666(2) 0.3301(3) 0.2540(3) 0.0433(9) Uani 1 1 d .
H3 H 0.612(11) 0.326(10) 0.380(11) 0.052 Uiso 1 1 d .
O1 O 0.0111(5) 0.1342(5) 0.2112(6) 0.0232(13) Uani 1 1 d .
O2 O 0.1434(7) 0.2388(5) 0.1096(7) 0.0333(17) Uani 1 1 d .
O3 O 0.1602(7) 0.0236(6) 0.1316(7) 0.0357(18) Uani 1 1 d .
O4 O 0.8776(7) 0.5074(6) 0.3083(9) 0.051(3) Uani 1 1 d .
O5 O 0.6168(6) 0.2495(6) 0.1835(7) 0.038(2) Uani 1 1 d .
O6 O 0.2894(7) 0.2725(6) 0.3481(7) 0.0372(18) Uani 1 1 d .
O7 O 0.7551(7) 0.6204(7) 0.4462(7) 0.0434(19) Uani 1 1 d .
O8A O 0.653(2) 0.602(2) 0.141(2) 0.072(9) Uani 0.50 1 d P
O8B O 0.656(2) 0.6738(19) 0.1379(19) 0.043(5) Uani 0.50 1 d P
O9 O 0.4263(6) 0.3475(6) 0.1970(8) 0.041(2) Uani 1 1 d .
O10 O 1.0648(6) 0.4152(6) 0.2816(7) 0.041(2) Uani 1 1 d .
O11 O 0.2001(7) 0.4844(6) 0.1230(7) 0.041(2) Uani 1 1 d .
O12A O 0.8489(8) 0.3294(7) 0.1752(10) 0.037(2) Uani 0.80 1 d P
O12B O 0.881(3) 0.301(3) 0.287(3) 0.026(8) Uani 0.20 1 d P
O13A O 0.6438(11) 0.4290(9) 0.3150(13) 0.045(3) Uani 0.65 1 d P
O13B O 0.610(2) 0.4589(15) 0.204(3) 0.049(7) Uani 0.35 1 d P
O1W O 0.9782(7) 0.6290(6) 0.0856(6) 0.0372(18) Uani 1 1 d .

loop_
_atom_site_aniso_label
_atom_site_aniso_U_11
_atom_site_aniso_U_22
_atom_site_aniso_U_33
_atom_site_aniso_U_23
_atom_site_aniso_U_13
_atom_site_aniso_U_12
U1 0.01410(14) 0.01623(14) 0.0342(2) -0.00299(13) 0.01188(13) -0.00099(10)
U2 0.01319(14) 0.03147(17) 0.0324(2) -0.00206(15) 0.00863(13) -0.00001(13)
Tl1A 0.0469(9) 0.0471(7) 0.0379(11) 0.0034(6) 0.0160(6) 0.0056(5)
Tl1B 0.0246(17) 0.0250(17) 0.031(3) 0.0000(15) 0.0187(17) -0.0028(12)
Tl2A 0.0346(14) 0.0513(13) 0.0347(15) 0.0121(8) 0.0122(11) 0.0118(10)
Tl2B 0.0303(16) 0.065(3) 0.0403(17) 0.0108(14) 0.0031(12) -0.0094(16)
P1 0.0147(9) 0.0161(9) 0.0250(12) -0.0004(9) 0.0052(9) 0.0004(8)
P2 0.0155(11) 0.0360(13) 0.067(2) -0.0286(14) 0.0155(13) -0.0078(10)
P3 0.0153(12) 0.0437(14) 0.070(3) -0.0347(15) 0.0127(13) -0.0050(10)
O1 0.015(3) 0.028(3) 0.029(4) -0.002(3) 0.011(3) -0.005(2)
O2 0.043(4) 0.023(3) 0.039(5) -0.004(3) 0.020(4) -0.010(3)
O3 0.043(4) 0.026(3) 0.042(5) 0.005(3) 0.019(4) 0.018(3)
O4 0.027(4) 0.047(4) 0.086(8) -0.031(4) 0.027(4) -0.004(3)
O5 0.022(4) 0.035(4) 0.057(6) -0.015(3) 0.014(4) 0.000(3)
O6 0.033(4) 0.037(4) 0.041(5) -0.004(3) 0.012(4) -0.003(3)
O7 0.035(4) 0.062(5) 0.038(5) 0.007(4) 0.018(4) 0.004(4)
O8A 0.023(9) 0.14(2) 0.039(14) 0.007(18) -0.003(8) -0.015(17)
O8B 0.024(9) 0.087(15) 0.016(9) -0.010(11) 0.004(7) -0.007(11)
O9 0.018(3) 0.050(4) 0.063(6) -0.017(4) 0.022(4) -0.004(3)
O10 0.017(3) 0.049(4) 0.061(6) -0.022(4) 0.016(3) -0.004(3)
O11 0.047(5) 0.029(3) 0.046(5) 0.002(3) 0.012(4) -0.007(3)
O12A 0.020(4) 0.020(4) 0.070(8) -0.013(4) 0.013(5) -0.004(3)
O12B 0.022(16) 0.025(15) 0.04(2) -0.018(14) 0.019(16) -0.013(12)
O13A 0.035(6) 0.019(5) 0.077(11) -0.017(6) 0.014(7) -0.006(4)
O13B 0.034(12) 0.014(8) 0.10(2) -0.020(11) 0.020(13) -0.010(8)
O1W 0.037(4) 0.039(4) 0.025(4) 0.005(3) -0.004(3) -0.002(3)

loop_
_atom_type_symbol
_atom_type_description
_atom_type_scat_dispersion_real
_atom_type_scat_dispersion_imag
_atom_type_scat_source
O O 0.0106 0.0060 'International Tables Vol C Tables 4.2.6.8 and 6.1.1.4'
H H 0.0000 0.0000 'International Tables Vol C Tables 4.2.6.8 and 6.1.1.4'
P P 0.1023 0.0942 'International Tables Vol C Tables 4.2.6.8 and 6.1.1.4'
Tl Tl -2.8358 9.6688 'International Tables Vol C Tables 4.2.6.8 and 6.1.1.4'
U U -9.6767 9.6646 'International Tables Vol C Tables 4.2.6.8 and 6.1.1.4'

loop_
_geom_angle_atom_site_label_1
_geom_angle_atom_site_label_2
_geom_angle_atom_site_label_3
_geom_angle
_geom_angle_site_symmetry_1
_geom_angle_site_symmetry_3
O6 U1 O11 178.2(4) . .
O6 U1 O2 89.3(3) . .
O11 U1 O2 89.5(3) . .
O6 U1 O9 89.9(3) . .
O11 U1 O9 88.8(3) . .
O2 U1 O9 91.1(3) . .
O6 U1 O10 90.1(3) . 1_455
O11 U1 O10 91.1(3) . 1_455
O2 U1 O10 90.4(3) . 1_455
O9 U1 O10 178.5(2) . 1_455
O6 U1 O3 90.9(3) . 2
O11 U1 O3 90.4(3) . 2
O2 U1 O3 177.9(3) . 2
O9 U1 O3 91.0(3) . 2
O10 U1 O3 87.5(3) 1_455 2
O8A U2 O7 165.8(10) . .
O8A U2 O8B 26.3(9) . .
O7 U2 O8B 167.9(7) . .
O8A U2 O12B 76.4(14) . 2_655
O7 U2 O12B 117.2(10) . 2_655
O8B U2 O12B 52.2(12) . 2_655
O8A U2 O13B 54.5(12) . .
O7 U2 O13B 112.3(8) . .
O8B U2 O13B 79.6(10) . .
O12B U2 O13B 118.3(11) 2_655 .
O8A U2 O4 87.4(9) . .
O7 U2 O4 83.9(3) . .
O8B U2 O4 101.8(8) . .
O12B U2 O4 140.8(8) 2_655 .
O13B U2 O4 76.8(6) . .
O8A U2 O5 102.0(8) . 2_655
O7 U2 O5 85.9(3) . 2_655
O8B U2 O5 85.8(7) . 2_655
O12B U2 O5 77.1(8) 2_655 2_655
O13B U2 O5 141.5(6) . 2_655
O4 U2 O5 71.7(2) . 2_655
O8A U2 O1 90.4(9) . 2
O7 U2 O1 90.1(3) . 2
O8B U2 O1 91.2(7) . 2
O12B U2 O1 72.3(8) 2_655 2
O13B U2 O1 73.1(6) . 2
O4 U2 O1 144.3(2) . 2
O5 U2 O1 143.2(2) 2_655 2
O8A U2 O12A 109.4(10) . 2_655
O7 U2 O12A 84.3(4) . 2_655
O8B U2 O12A 84.7(7) . 2_655
O12B U2 O12A 32.9(10) 2_655 2_655
O13B U2 O12A 141.1(6) . 2_655
O4 U2 O12A 141.6(3) . 2_655
O5 U2 O12A 71.2(3) 2_655 2_655
O1 U2 O12A 72.0(2) 2 2_655
O8A U2 O13A 86.5(9) . .
O7 U2 O13A 80.0(4) . .
O8B U2 O13A 111.9(7) . .
O12B U2 O13A 141.1(9) 2_655 .
O13B U2 O13A 32.3(7) . .
O4 U2 O13A 71.1(3) . .
O5 U2 O13A 141.3(3) 2_655 .
O1 U2 O13A 73.1(3) 2 .
O12A U2 O13A 141.5(4) 2_655 .
O1 P1 O3 113.2(4) . .
O1 P1 O2 112.1(4) . .
O3 P1 O2 109.2(4) . .
O12A P2 O10 116.9(5) . .
O12A P2 O4 117.5(5) . .
O10 P2 O4 109.0(5) . .
O12A P2 O12B 46.5(11) . .
O10 P2 O12B 95.3(11) . .
O4 P2 O12B 91.1(11) . .
O13A P3 O5 119.8(6) . .
O13A P3 O9 119.0(6) . .
O5 P3 O9 110.3(4) . .
O13A P3 O13B 48.3(9) . .
O5 P3 O13B 97.1(9) . .
O9 P3 O13B 95.4(8) . .
P1 O1 U2 133.3(4) . 2_545
P1 O2 U1 134.8(5) . .
P1 O3 U1 141.1(5) . 2_545
P2 O4 U2 137.0(6) . .
P3 O5 U2 138.4(5) . 2_645
O8B O8A U2 82(3) . .
O8A O8B U2 72(3) . .
P3 O9 U1 142.4(5) . .
P2 O10 U1 142.8(5) . 1_655
O12B O12A P2 80.0(13) . .
O12B O12A U2 66.4(12) . 2_645
P2 O12A U2 145.1(7) . 2_645
O12A O12B P2 53.5(13) . .
O12A O12B U2 80.7(15) . 2_645
P2 O12B U2 133(2) . 2_645
O13B O13A P3 75.9(10) . .
O13B O13A U2 68.8(9) . .
P3 O13A U2 143.8(9) . .
O13A O13B P3 55.8(11) . .
O13A O13B U2 78.9(11) . .
P3 O13B U2 134.1(17) . .

loop_
_geom_bond_atom_site_label_1
_geom_bond_atom_site_label_2
_geom_bond_distance
_geom_bond_site_symmetry_2
U1 O6 1.762(8) .
U1 O11 1.782(7) .
U1 O2 2.265(7) .
U1 O9 2.273(7) .
U1 O10 2.274(7) 1_455
U1 O3 2.297(7) 2
U2 O8A 1.77(3) .
U2 O7 1.775(8) .
U2 O8B 1.84(2) .
U2 O12B 2.24(3) 2_655
U2 O13B 2.312(18) .
U2 O4 2.359(7) .
U2 O5 2.367(7) 2_655
U2 O1 2.382(6) 2
U2 O12A 2.411(8) 2_655
U2 O13A 2.434(11) .
P1 O1 1.507(7) .
P1 O3 1.512(6) .
P1 O2 1.522(6) .
P2 O12A 1.472(8) .
P2 O10 1.504(7) .
P2 O4 1.513(8) .
P2 O12B 1.80(3) .
P3 O13A 1.468(10) .
P3 O5 1.487(8) .
P3 O9 1.508(7) .
P3 O13B 1.72(2) .
O1 U2 2.382(6) 2_545
O3 U1 2.297(7) 2_545
O5 U2 2.367(7) 2_645
O8A O8B 0.82(3) .
O10 U1 2.274(7) 1_655
O12A O12B 1.33(4) .
O12A U2 2.411(8) 2_645
O12B U2 2.24(3) 2_645
O13A O13B 1.32(3) .
